data_7127832
loop_
_publ_author_name
'Tian, Jun'
'Yuan, Kang-Ning'
'Liu, Wen'
'Chang, Hong-Hong'
'Li, Xing'
'Gao, Wen-Chao'

_publ_section_title
;
 3-Thiolated pyrroles/pyrrolines: controllable synthesis and usage for the
 construction of thiolated fluorophores.
;
_journal_issue 15
_journal_name_full 'Chemical communications (Cambridge, England)'
_journal_page_first 1943
_journal_page_last 1946
_journal_paper_doi 10.1039/d0cc07988j
_journal_volume 57
_journal_year 2021
_chemical_absolute_configuration ad
_chemical_formula_moiety 'C29 H22 Cl N O2 S2'
_chemical_formula_sum 'C29 H22 Cl N O2 S2'
_chemical_formula_weight 516.05
_space_group_crystal_system monoclinic
_space_group_IT_number 4
_space_group_name_Hall 'P 2yb'
_space_group_name_H-M_alt 'P 1 21 1'
_atom_sites_solution_hydrogens geom
_atom_sites_solution_primary direct
_atom_sites_solution_secondary difmap
_audit_creation_date 2020-09-18
_audit_creation_method
;
  Olex2 1.2
  (compiled Apr 23 2013 17:54:37, GUI svn.r4466)
;
_audit_update_record
;
2020-10-10 deposited with the CCDC.	2021-01-18 downloaded from the CCDC.
;
_cell_angle_alpha 90.00
_cell_angle_beta 92.414(3)
_cell_angle_gamma 90.00
_cell_formula_units_Z 2
_cell_length_a 8.0048(3)
_cell_length_b 11.7155(5)
_cell_length_c 13.6559(5)
_cell_measurement_reflns_used 2783
_cell_measurement_temperature 293(2)
_cell_measurement_theta_max 70.9780
_cell_measurement_theta_min 6.3100
_cell_volume 1279.52(9)
_computing_cell_refinement 'CrysAlisPro 1.171.40.53 (Rigaku OD, 2019)'
_computing_data_collection 'CrysAlisPro 1.171.40.53 (Rigaku OD, 2019)'
_computing_data_reduction 'CrysAlisPro 1.171.40.53 (Rigaku OD, 2019)'
_computing_molecular_graphics
;
O. V. Dolomanov, L. J. Bourhis, R. J. Gildea, J. A. K. Howard and H. Puschmann,
OLEX2: a complete structure solution, refinement and analysis program.
J. Appl. Cryst. (2009). 42, 339-341.
;
_computing_publication_material
;
O. V. Dolomanov, L. J. Bourhis, R. J. Gildea, J. A. K. Howard and H. Puschmann,
OLEX2: a complete structure solution, refinement and analysis program.
J. Appl. Cryst. (2009). 42, 339-341.
;
_computing_structure_refinement
;
XL, G.M. Sheldrick, Acta Cryst.
(2008). A64, 112-122
;
_computing_structure_solution
;
XS, G.M. Sheldrick, Acta Cryst.
(2008). A64, 112-122
;
_diffrn_ambient_temperature 293(2)
_diffrn_detector 'CCD plate'
_diffrn_detector_area_resol_mean 16.0793
_diffrn_detector_type Eos
_diffrn_measured_fraction_theta_full 0.9979
_diffrn_measured_fraction_theta_max 0.7350
_diffrn_measurement_details
;
List of Runs (angles in degrees, time in seconds):

  # Type    Start    End  Width  t~exp~   \w     \q     \k     \f   Frames
#--------------------------------------------------------------------------
  1  \w    -11.00  20.00   1.00    1.00    --    0.00 -57.00 -30.00   31
  2  \w      0.00  25.00   1.00    1.00    --    0.00  57.00  90.00   25
  3  \w    -67.00 -27.00   1.00    1.00    --    0.00 -57.00 -30.00   40
  4  \w     72.00 120.00   1.00    1.00    --   54.00  57.00 -30.00   48
  5  \w     72.00 120.00   1.00    1.00    --   54.00  57.00   0.00   48
  6  \w     34.00  68.00   1.00    1.00    --   54.00  57.00 -30.00   34
  7  \w     73.00 116.00   1.00    1.00    --   54.00  57.00-120.00   43
  8  \w     24.00 108.00   1.00    1.00    --   54.00-125.00-180.00   84
  9  \w     29.00  55.00   1.00    1.00    --   54.00-125.00 -60.00   26
 10  \w     48.00  94.00   1.00    1.00    --  108.00-111.00 -60.00   46
 11  \w     80.00 173.00   1.00    1.00    --  108.00  25.00 120.00   93
 12  \w    117.00 146.00   1.00    1.00    --  108.00 111.00 -90.00   29
 13  \w     75.00 100.00   1.00    1.00    --  108.00  25.00-150.00   25
 14  \w    108.00 133.00   1.00    1.00    --  108.00  25.00-150.00   25
 15  \w    101.00 136.00   1.00    1.00    --  108.00 111.00   0.00   35
 16  \w     37.00  68.00   1.00    1.00    --  108.00-111.00 -90.00   31
 17  \w     50.00 112.00   1.00    1.00    --  108.00-111.00-180.00   62
 18  \w    123.00 166.00   1.00    1.00    --  108.00 111.00  90.00   43
 19  \w    153.00 178.00   1.00    1.00    --  108.00  25.00-150.00   25
 20  \w     62.00 130.00   1.00    1.00    --  108.00 -63.00 -60.00   68
;
_diffrn_measurement_device 'four-circle diffractometer'
_diffrn_measurement_device_type 'SuperNova, Dual, Cu at home/near, Eos'
_diffrn_measurement_method '\w scans'
_diffrn_orient_matrix_type 'CrysAlisPro convention (1999,Acta A55,543-557)'
_diffrn_orient_matrix_UB_11 -0.1546861000
_diffrn_orient_matrix_UB_12 -0.0508952000
_diffrn_orient_matrix_UB_13 0.0473267000
_diffrn_orient_matrix_UB_21 0.0315005000
_diffrn_orient_matrix_UB_22 -0.1149723000
_diffrn_orient_matrix_UB_23 -0.0506642000
_diffrn_orient_matrix_UB_31 0.1107132000
_diffrn_orient_matrix_UB_32 -0.0385258000
_diffrn_orient_matrix_UB_33 0.0889811000
_diffrn_radiation_monochromator mirror
_diffrn_radiation_probe x-ray
_diffrn_radiation_type 'Cu K\a'
_diffrn_radiation_wavelength 1.54184
_diffrn_reflns_av_R_equivalents 0.0157
_diffrn_reflns_av_unetI/netI 0.0260
_diffrn_reflns_limit_h_max 9
_diffrn_reflns_limit_h_min -9
_diffrn_reflns_limit_k_max 13
_diffrn_reflns_limit_k_min -13
_diffrn_reflns_limit_l_max 16
_diffrn_reflns_limit_l_min -12
_diffrn_reflns_number 4814
_diffrn_reflns_theta_full 67.07
_diffrn_reflns_theta_max 67.07
_diffrn_reflns_theta_min 3.24
_diffrn_source 'micro-focus sealed X-ray tube'
_diffrn_source_type 'SuperNova (Cu) X-ray Source'
_exptl_absorpt_coefficient_mu 3.061
_exptl_absorpt_correction_T_max 1.00000
_exptl_absorpt_correction_T_min 0.52352
_exptl_absorpt_correction_type multi-scan
_exptl_absorpt_process_details
;
CrysAlisPro 1.171.40.53 (Rigaku Oxford Diffraction, 2019)
Empirical absorption correction using spherical harmonics,
 implemented in SCALE3 ABSPACK scaling algorithm.
;
_exptl_crystal_colour 'clear pale colourless'
_exptl_crystal_density_diffrn 1.339
_exptl_crystal_density_method 'not measured'
_exptl_crystal_description block
_exptl_crystal_F_000 536
_exptl_crystal_size_max 0.21
_exptl_crystal_size_mid 0.14
_exptl_crystal_size_min 0.06
_refine_diff_density_max 0.226
_refine_diff_density_min -0.200
_refine_diff_density_rms 0.034
_refine_ls_abs_structure_details 'Flack H D (1983), Acta Cryst. A39, 876-881'
_refine_ls_abs_structure_Flack 0.001(13)
_refine_ls_extinction_coef 0.0025(5)
_refine_ls_extinction_expression Fc^*^=kFc[1+0.001xFc^2^\l^3^/sin(2\q)]^-1/4^
_refine_ls_extinction_method SHELXL
_refine_ls_goodness_of_fit_ref 1.034
_refine_ls_hydrogen_treatment mixed
_refine_ls_matrix_type full
_refine_ls_number_parameters 318
_refine_ls_number_reflns 3484
_refine_ls_number_restraints 1
_refine_ls_restrained_S_all 1.034
_refine_ls_R_factor_all 0.0337
_refine_ls_R_factor_gt 0.0324
_refine_ls_shift/su_max 0.009
_refine_ls_shift/su_mean 0.000
_refine_ls_structure_factor_coef Fsqd
_refine_ls_weighting_details 'calc w=1/[\s^2^(Fo^2^)+(0.0590P)^2^+0.0797P] where P=(Fo^2^+2Fc^2^)/3'
_refine_ls_weighting_scheme calc
_refine_ls_wR_factor_gt 0.0880
_refine_ls_wR_factor_ref 0.0896
_reflns_number_gt 3365
_reflns_number_total 3484
_reflns_threshold_expression >2sigma(I)
_cod_data_source_file d0cc07988j2.cif
_cod_data_source_block exp_3880
_cod_depositor_comments 'Adding full bibliography for 7127832--7127833.cif.'
_cod_database_code 7127832
_chemical_oxdiff_formula 'C1 H1 N1 O1 S1'
_chemical_oxdiff_usercomment CHOS
_reflns_odcompleteness_completeness 99.79
_reflns_odcompleteness_iscentric 1
_reflns_odcompleteness_theta 66.97
_olex2_refinement_description
;
1. Fixed Uiso
 At 1.2 times of:
  All C(H) groups
 At 1.5 times of:
  All C(H,H,H) groups
2.a Aromatic/amide H refined with riding coordinates:
 C1(H1), C2(H2), C3(H3), C4(H4), C5(H5), C8(H8), C11(H11), C12(H12), C13(H13),
 C14(H14), C15(H15), C18(H18), C19(H19), C21(H21), C22(H22), C24(H24), C25(H25),
  C27(H27), C28(H28)
2.b Idealised Me refined as rotating group:
 C29(H29A,H29B,H29C)
;
_oxdiff_exptl_absorpt_empirical_details
;
Empirical correction (ABSPACK) includes:
- Absorption correction using spherical harmonics
- Frame scaling
;
_oxdiff_exptl_absorpt_empirical_full_max 1.880
_oxdiff_exptl_absorpt_empirical_full_min 0.584

loop_
_space_group_symop_id
_space_group_symop_operation_xyz
1 'x, y, z'
2 '-x, y+1/2, -z'

loop_
_atom_site_label
_atom_site_type_symbol
_atom_site_fract_x
_atom_site_fract_y
_atom_site_fract_z
_atom_site_U_iso_or_equiv
_atom_site_adp_type
_atom_site_occupancy
_atom_site_symmetry_multiplicity
_atom_site_calc_flag
_atom_site_refinement_flags
_atom_site_disorder_assembly
_atom_site_disorder_group
C1 C 0.8244(4) 0.5856(3) 0.3465(2) 0.0545(7) Uani 1 1 d . . .
H1 H 0.7585 0.6462 0.3659 0.065 Uiso 1 1 calc R . .
C2 C 0.8489(4) 0.5683(4) 0.2489(2) 0.0680(9) Uani 1 1 d . . .
H2 H 0.7975 0.6161 0.2024 0.082 Uiso 1 1 calc R . .
C3 C 0.9492(4) 0.4806(4) 0.2194(2) 0.0729(11) Uani 1 1 d . . .
H3 H 0.9671 0.4702 0.1532 0.087 Uiso 1 1 calc R . .
C4 C 1.0224(5) 0.4087(4) 0.2870(3) 0.0727(10) Uani 1 1 d . . .
H4 H 1.0893 0.3490 0.2667 0.087 Uiso 1 1 calc R . .
C5 C 0.9976(4) 0.4242(3) 0.3856(2) 0.0602(8) Uani 1 1 d . . .
H5 H 1.0480 0.3750 0.4314 0.072 Uiso 1 1 calc R . .
C6 C 0.8975(3) 0.5131(3) 0.41672(18) 0.0452(6) Uani 1 1 d . . .
C7 C 0.8831(3) 0.5353(2) 0.52195(19) 0.0441(6) Uani 1 1 d . . .
C8 C 1.0090(3) 0.5404(3) 0.5911(2) 0.0504(7) Uani 1 1 d . . .
H8 H 1.1199 0.5209 0.5821 0.061 Uiso 1 1 calc R . .
C9 C 0.9433(3) 0.5805(3) 0.67999(19) 0.0459(6) Uani 1 1 d . . .
C10 C 1.0714(3) 0.4852(3) 0.85224(18) 0.0467(6) Uani 1 1 d . . .
C11 C 0.9830(4) 0.3876(3) 0.8269(2) 0.0550(7) Uani 1 1 d . . .
H11 H 0.9172 0.3858 0.7691 0.066 Uiso 1 1 calc R . .
C12 C 0.9918(4) 0.2933(3) 0.8863(2) 0.0647(8) Uani 1 1 d . . .
H12 H 0.9307 0.2284 0.8689 0.078 Uiso 1 1 calc R . .
C13 C 1.0908(4) 0.2936(4) 0.9722(2) 0.0686(9) Uani 1 1 d . . .
H13 H 1.0969 0.2293 1.0122 0.082 Uiso 1 1 calc R . .
C14 C 1.1791(4) 0.3900(4) 0.9972(2) 0.0682(9) Uani 1 1 d . . .
H14 H 1.2463 0.3907 1.0544 0.082 Uiso 1 1 calc R . .
C15 C 1.1706(4) 0.4858(3) 0.9394(2) 0.0579(8) Uani 1 1 d . . .
H15 H 1.2304 0.5509 0.9579 0.069 Uiso 1 1 calc R . .
C16 C 0.7769(3) 0.6003(2) 0.66474(17) 0.0405(5) Uani 1 1 d . . .
C17 C 0.6588(3) 0.6515(2) 0.73250(18) 0.0414(5) Uani 1 1 d . . .
C18 C 0.6559(3) 0.6115(3) 0.82829(19) 0.0485(6) Uani 1 1 d . . .
H18 H 0.7205 0.5487 0.8474 0.058 Uiso 1 1 calc R . .
C19 C 0.5573(4) 0.6647(3) 0.8950(2) 0.0562(7) Uani 1 1 d . . .
H19 H 0.5556 0.6385 0.9592 0.067 Uiso 1 1 calc R . .
C20 C 0.4612(3) 0.7572(3) 0.8657(2) 0.0549(7) Uani 1 1 d . . .
C21 C 0.4585(4) 0.7975(3) 0.7714(2) 0.0536(7) Uani 1 1 d . . .
H21 H 0.3909 0.8589 0.7525 0.064 Uiso 1 1 calc R . .
C22 C 0.5597(3) 0.7441(2) 0.7046(2) 0.0472(6) Uani 1 1 d . . .
H22 H 0.5609 0.7708 0.6405 0.057 Uiso 1 1 calc R . .
C23 C 0.5641(3) 0.3847(2) 0.61881(18) 0.0412(5) Uani 1 1 d . . .
C24 C 0.4773(3) 0.3857(3) 0.70496(19) 0.0479(6) Uani 1 1 d . . .
H24 H 0.4100 0.4473 0.7203 0.057 Uiso 1 1 calc R . .
C25 C 0.4934(4) 0.2933(3) 0.7671(2) 0.0539(7) Uani 1 1 d . . .
H25 H 0.4372 0.2937 0.8253 0.065 Uiso 1 1 calc R . .
C26 C 0.5911(4) 0.1999(3) 0.7451(2) 0.0519(7) Uani 1 1 d . . .
C27 C 0.6770(4) 0.2017(3) 0.6578(2) 0.0572(7) Uani 1 1 d . . .
H27 H 0.7444 0.1401 0.6424 0.069 Uiso 1 1 calc R . .
C28 C 0.6635(4) 0.2929(3) 0.5945(2) 0.0511(6) Uani 1 1 d . . .
H28 H 0.7201 0.2929 0.5364 0.061 Uiso 1 1 calc R . .
C29 C 0.6052(5) 0.0984(3) 0.8119(3) 0.0752(10) Uani 1 1 d . . .
H29A H 0.4954 0.0719 0.8261 0.113 Uiso 1 1 calc R . .
H29B H 0.6642 0.1198 0.8718 0.113 Uiso 1 1 calc R . .
H29C H 0.6652 0.0386 0.7805 0.113 Uiso 1 1 calc R . .
Cl1 Cl 0.33968(12) 0.82382(11) 0.95184(7) 0.0859(3) Uani 1 1 d . . .
N1 N 0.7345(2) 0.57344(18) 0.56545(14) 0.0379(4) Uani 1 1 d . . .
O1 O 0.4200(2) 0.57612(18) 0.56955(14) 0.0487(4) Uani 1 1 d . . .
O2 O 0.5545(2) 0.46614(19) 0.44099(12) 0.0521(5) Uani 1 1 d . . .
S1 S 0.55006(7) 0.50320(5) 0.53992(4) 0.03923(15) Uani 1 1 d . . .
S2 S 1.06678(9) 0.61463(7) 0.78527(5) 0.0573(2) Uani 1 1 d . . .

loop_
_atom_site_aniso_label
_atom_site_aniso_U_11
_atom_site_aniso_U_22
_atom_site_aniso_U_33
_atom_site_aniso_U_23
_atom_site_aniso_U_13
_atom_site_aniso_U_12
C1 0.0452(15) 0.0657(19) 0.0532(15) 0.0079(14) 0.0079(11) 0.0054(14)
C2 0.0534(17) 0.101(3) 0.0499(16) 0.0135(17) 0.0081(13) -0.0022(18)
C3 0.0610(19) 0.108(3) 0.0512(16) -0.0127(19) 0.0162(14) -0.014(2)
C4 0.065(2) 0.077(2) 0.078(2) -0.024(2) 0.0214(17) -0.0012(18)
C5 0.0554(18) 0.0565(18) 0.0690(19) -0.0001(15) 0.0075(14) 0.0100(15)
C6 0.0338(12) 0.0545(14) 0.0476(13) 0.0008(13) 0.0052(9) -0.0017(12)
C7 0.0308(12) 0.0547(16) 0.0468(13) 0.0044(11) 0.0015(9) 0.0014(11)
C8 0.0281(12) 0.0686(19) 0.0544(15) 0.0040(13) -0.0001(10) 0.0016(12)
C9 0.0340(13) 0.0569(16) 0.0462(13) 0.0024(12) -0.0063(10) -0.0041(11)
C10 0.0344(12) 0.0587(17) 0.0465(13) -0.0046(12) -0.0052(10) 0.0045(12)
C11 0.0453(15) 0.0634(17) 0.0553(16) -0.0033(15) -0.0104(12) 0.0007(14)
C12 0.0560(19) 0.0611(19) 0.076(2) 0.0006(17) -0.0080(15) -0.0007(16)
C13 0.063(2) 0.077(2) 0.0656(19) 0.0156(18) 0.0015(15) 0.0148(18)
C14 0.063(2) 0.090(2) 0.0501(16) 0.0004(18) -0.0136(14) 0.0100(19)
C15 0.0515(16) 0.071(2) 0.0496(14) -0.0066(15) -0.0132(12) -0.0003(15)
C16 0.0376(13) 0.0450(13) 0.0384(12) 0.0030(11) -0.0039(9) -0.0030(11)
C17 0.0360(13) 0.0456(14) 0.0421(12) -0.0021(11) -0.0025(10) -0.0049(11)
C18 0.0439(14) 0.0565(15) 0.0446(13) 0.0015(13) -0.0031(10) -0.0044(13)
C19 0.0466(16) 0.081(2) 0.0411(13) -0.0020(14) 0.0024(11) -0.0071(15)
C20 0.0398(14) 0.0717(19) 0.0534(15) -0.0191(15) 0.0054(11) -0.0052(14)
C21 0.0460(15) 0.0512(15) 0.0633(17) -0.0071(14) -0.0024(12) -0.0010(13)
C22 0.0437(14) 0.0485(15) 0.0491(14) 0.0015(12) -0.0020(11) -0.0036(12)
C23 0.0383(13) 0.0433(13) 0.0415(12) -0.0006(11) -0.0043(9) -0.0038(11)
C24 0.0454(15) 0.0473(14) 0.0511(14) -0.0041(12) 0.0035(11) -0.0046(13)
C25 0.0550(17) 0.0612(17) 0.0454(14) 0.0022(13) 0.0034(12) -0.0122(14)
C26 0.0511(16) 0.0478(15) 0.0557(16) 0.0027(13) -0.0114(12) -0.0122(12)
C27 0.0587(18) 0.0468(15) 0.0654(18) -0.0064(14) -0.0046(14) 0.0041(14)
C28 0.0531(16) 0.0501(15) 0.0500(14) -0.0056(13) 0.0028(11) 0.0011(13)
C29 0.077(2) 0.062(2) 0.084(2) 0.0236(19) -0.0140(18) -0.0104(19)
Cl1 0.0692(6) 0.1171(8) 0.0723(5) -0.0275(5) 0.0146(4) 0.0164(6)
N1 0.0297(10) 0.0464(11) 0.0372(9) 0.0023(9) -0.0020(7) -0.0018(9)
O1 0.0275(8) 0.0602(12) 0.0580(11) 0.0029(9) -0.0052(7) 0.0036(8)
O2 0.0461(10) 0.0705(13) 0.0389(9) -0.0033(9) -0.0067(7) -0.0083(9)
S1 0.0288(3) 0.0493(3) 0.0391(3) 0.0011(3) -0.00407(19) -0.0021(2)
S2 0.0475(4) 0.0639(4) 0.0587(4) 0.0036(3) -0.0196(3) -0.0140(3)

loop_
_atom_type_symbol
_atom_type_description
_atom_type_scat_dispersion_real
_atom_type_scat_dispersion_imag
_atom_type_scat_source
C C 0.0181 0.0091 'International Tables Vol C Tables 4.2.6.8 and 6.1.1.4'
H H 0.0000 0.0000 'International Tables Vol C Tables 4.2.6.8 and 6.1.1.4'
N N 0.0311 0.0180 'International Tables Vol C Tables 4.2.6.8 and 6.1.1.4'
O O 0.0492 0.0322 'International Tables Vol C Tables 4.2.6.8 and 6.1.1.4'
Cl Cl 0.3639 0.7018 'International Tables Vol C Tables 4.2.6.8 and 6.1.1.4'
S S 0.3331 0.5567 'International Tables Vol C Tables 4.2.6.8 and 6.1.1.4'

loop_
_geom_angle_atom_site_label_1
_geom_angle_atom_site_label_2
_geom_angle_atom_site_label_3
_geom_angle
_geom_angle_site_symmetry_1
_geom_angle_site_symmetry_3
_geom_angle_publ_flag
C2 C1 H1 119.8 . . ?
C2 C1 C6 120.5(3) . . ?
C6 C1 H1 119.8 . . ?
C1 C2 H2 119.8 . . ?
C1 C2 C3 120.3(3) . . ?
C3 C2 H2 119.8 . . ?
C2 C3 H3 119.9 . . ?
C4 C3 C2 120.2(3) . . ?
C4 C3 H3 119.9 . . ?
C3 C4 H4 119.9 . . ?
C3 C4 C5 120.2(3) . . ?
C5 C4 H4 119.9 . . ?
C4 C5 H5 119.8 . . ?
C4 C5 C6 120.3(3) . . ?
C6 C5 H5 119.8 . . ?
C1 C6 C5 118.5(3) . . ?
C1 C6 C7 121.2(3) . . ?
C5 C6 C7 120.1(3) . . ?
C8 C7 C6 127.1(2) . . ?
C8 C7 N1 107.8(2) . . ?
N1 C7 C6 124.4(2) . . ?
C7 C8 H8 125.7 . . ?
C7 C8 C9 108.6(2) . . ?
C9 C8 H8 125.7 . . ?
C8 C9 S2 123.9(2) . . ?
C16 C9 C8 108.7(2) . . ?
C16 C9 S2 126.9(2) . . ?
C11 C10 C15 118.9(3) . . ?
C11 C10 S2 125.5(2) . . ?
C15 C10 S2 115.6(2) . . ?
C10 C11 H11 119.8 . . ?
C12 C11 C10 120.4(3) . . ?
C12 C11 H11 119.8 . . ?
C11 C12 H12 119.6 . . ?
C11 C12 C13 120.8(3) . . ?
C13 C12 H12 119.6 . . ?
C12 C13 H13 120.6 . . ?
C14 C13 C12 118.9(3) . . ?
C14 C13 H13 120.6 . . ?
C13 C14 H14 119.3 . . ?
C13 C14 C15 121.3(3) . . ?
C15 C14 H14 119.3 . . ?
C10 C15 H15 120.1 . . ?
C14 C15 C10 119.8(3) . . ?
C14 C15 H15 120.1 . . ?
C9 C16 C17 128.5(2) . . ?
C9 C16 N1 107.6(2) . . ?
N1 C16 C17 123.7(2) . . ?
C18 C17 C16 119.2(2) . . ?
C22 C17 C16 121.2(2) . . ?
C22 C17 C18 119.3(3) . . ?
C17 C18 H18 119.9 . . ?
C19 C18 C17 120.1(3) . . ?
C19 C18 H18 119.9 . . ?
C18 C19 H19 120.3 . . ?
C20 C19 C18 119.4(3) . . ?
C20 C19 H19 120.3 . . ?
C19 C20 Cl1 118.4(2) . . ?
C21 C20 C19 122.0(3) . . ?
C21 C20 Cl1 119.5(3) . . ?
C20 C21 H21 120.9 . . ?
C20 C21 C22 118.2(3) . . ?
C22 C21 H21 120.9 . . ?
C17 C22 C21 120.9(3) . . ?
C17 C22 H22 119.6 . . ?
C21 C22 H22 119.6 . . ?
C24 C23 S1 119.3(2) . . ?
C28 C23 C24 121.4(3) . . ?
C28 C23 S1 119.3(2) . . ?
C23 C24 H24 120.8 . . ?
C25 C24 C23 118.5(3) . . ?
C25 C24 H24 120.8 . . ?
C24 C25 H25 119.1 . . ?
C24 C25 C26 121.8(3) . . ?
C26 C25 H25 119.1 . . ?
C25 C26 C27 118.3(3) . . ?
C25 C26 C29 121.6(3) . . ?
C27 C26 C29 120.1(3) . . ?
C26 C27 H27 119.4 . . ?
C28 C27 C26 121.2(3) . . ?
C28 C27 H27 119.4 . . ?
C23 C28 H28 120.6 . . ?
C27 C28 C23 118.9(3) . . ?
C27 C28 H28 120.6 . . ?
C26 C29 H29A 109.5 . . ?
C26 C29 H29B 109.5 . . ?
C26 C29 H29C 109.5 . . ?
H29A C29 H29B 109.5 . . ?
H29A C29 H29C 109.5 . . ?
H29B C29 H29C 109.5 . . ?
C7 N1 S1 119.50(17) . . ?
C16 N1 C7 107.32(19) . . ?
C16 N1 S1 118.07(16) . . ?
N1 S1 C23 102.84(11) . . ?
O1 S1 C23 109.25(12) . . ?
O1 S1 N1 106.80(11) . . ?
O1 S1 O2 120.21(12) . . ?
O2 S1 C23 109.73(13) . . ?
O2 S1 N1 106.52(11) . . ?
C9 S2 C10 103.09(13) . . ?

loop_
_geom_bond_atom_site_label_1
_geom_bond_atom_site_label_2
_geom_bond_distance
_geom_bond_site_symmetry_2
_geom_bond_publ_flag
C1 H1 0.9300 . ?
C1 C2 1.370(4) . ?
C1 C6 1.391(4) . ?
C2 H2 0.9300 . ?
C2 C3 1.375(6) . ?
C3 H3 0.9300 . ?
C3 C4 1.364(6) . ?
C4 H4 0.9300 . ?
C4 C5 1.381(5) . ?
C5 H5 0.9300 . ?
C5 C6 1.392(4) . ?
C6 C7 1.470(4) . ?
C7 C8 1.353(4) . ?
C7 N1 1.424(3) . ?
C8 H8 0.9300 . ?
C8 C9 1.423(4) . ?
C9 C16 1.359(4) . ?
C9 S2 1.756(3) . ?
C10 C11 1.381(4) . ?
C10 C15 1.403(4) . ?
C10 S2 1.771(3) . ?
C11 H11 0.9300 . ?
C11 C12 1.371(5) . ?
C12 H12 0.9300 . ?
C12 C13 1.388(5) . ?
C13 H13 0.9300 . ?
C13 C14 1.368(6) . ?
C14 H14 0.9300 . ?
C14 C15 1.372(5) . ?
C15 H15 0.9300 . ?
C16 C17 1.478(4) . ?
C16 N1 1.419(3) . ?
C17 C18 1.391(4) . ?
C17 C22 1.387(4) . ?
C18 H18 0.9300 . ?
C18 C19 1.379(4) . ?
C19 H19 0.9300 . ?
C19 C20 1.379(5) . ?
C20 C21 1.371(4) . ?
C20 Cl1 1.742(3) . ?
C21 H21 0.9300 . ?
C21 C22 1.394(4) . ?
C22 H22 0.9300 . ?
C23 C24 1.391(4) . ?
C23 C28 1.386(4) . ?
C23 S1 1.758(3) . ?
C24 H24 0.9300 . ?
C24 C25 1.377(4) . ?
C25 H25 0.9300 . ?
C25 C26 1.386(5) . ?
C26 C27 1.401(5) . ?
C26 C29 1.499(5) . ?
C27 H27 0.9300 . ?
C27 C28 1.376(4) . ?
C28 H28 0.9300 . ?
C29 H29A 0.9600 . ?
C29 H29B 0.9600 . ?
C29 H29C 0.9600 . ?
N1 S1 1.713(2) . ?
O1 S1 1.418(2) . ?
O2 S1 1.4209(19) . ?

loop_
_geom_torsion_atom_site_label_1
_geom_torsion_atom_site_label_2
_geom_torsion_atom_site_label_3
_geom_torsion_atom_site_label_4
_geom_torsion
_geom_torsion_site_symmetry_1
_geom_torsion_site_symmetry_2
_geom_torsion_site_symmetry_3
_geom_torsion_site_symmetry_4
_geom_torsion_publ_flag
C1 C2 C3 C4 1.3(6) . . . . ?
C1 C6 C7 C8 -128.1(3) . . . . ?
C1 C6 C7 N1 41.2(4) . . . . ?
C2 C1 C6 C5 1.0(4) . . . . ?
C2 C1 C6 C7 175.4(3) . . . . ?
C2 C3 C4 C5 -0.6(6) . . . . ?
C3 C4 C5 C6 0.1(6) . . . . ?
C4 C5 C6 C1 -0.3(5) . . . . ?
C4 C5 C6 C7 -174.7(3) . . . . ?
C5 C6 C7 C8 46.2(4) . . . . ?
C5 C6 C7 N1 -144.5(3) . . . . ?
C6 C1 C2 C3 -1.5(5) . . . . ?
C6 C7 C8 C9 171.4(3) . . . . ?
C6 C7 N1 C16 -171.8(3) . . . . ?
C6 C7 N1 S1 50.2(3) . . . . ?
C7 C8 C9 C16 -0.2(3) . . . . ?
C7 C8 C9 S2 -172.9(2) . . . . ?
C7 N1 S1 C23 80.9(2) . . . . ?
C7 N1 S1 O1 -164.16(18) . . . . ?
C7 N1 S1 O2 -34.5(2) . . . . ?
C8 C7 N1 C16 -0.7(3) . . . . ?
C8 C7 N1 S1 -138.7(2) . . . . ?
C8 C9 C16 C17 -174.3(3) . . . . ?
C8 C9 C16 N1 -0.2(3) . . . . ?
C8 C9 S2 C10 -92.2(3) . . . . ?
C9 C16 C17 C18 -48.7(4) . . . . ?
C9 C16 C17 C22 126.5(3) . . . . ?
C9 C16 N1 C7 0.6(3) . . . . ?
C9 C16 N1 S1 139.2(2) . . . . ?
C10 C11 C12 C13 -0.8(5) . . . . ?
C11 C10 C15 C14 0.4(5) . . . . ?
C11 C10 S2 C9 -5.1(3) . . . . ?
C11 C12 C13 C14 0.4(6) . . . . ?
C12 C13 C14 C15 0.4(6) . . . . ?
C13 C14 C15 C10 -0.8(5) . . . . ?
C15 C10 C11 C12 0.3(5) . . . . ?
C15 C10 S2 C9 176.8(2) . . . . ?
C16 C9 S2 C10 96.5(3) . . . . ?
C16 C17 C18 C19 174.3(3) . . . . ?
C16 C17 C22 C21 -174.9(3) . . . . ?
C16 N1 S1 C23 -52.7(2) . . . . ?
C16 N1 S1 O1 62.2(2) . . . . ?
C16 N1 S1 O2 -168.12(19) . . . . ?
C17 C16 N1 C7 175.0(2) . . . . ?
C17 C16 N1 S1 -46.3(3) . . . . ?
C17 C18 C19 C20 0.4(4) . . . . ?
C18 C17 C22 C21 0.4(4) . . . . ?
C18 C19 C20 C21 0.9(5) . . . . ?
C18 C19 C20 Cl1 -179.3(2) . . . . ?
C19 C20 C21 C22 -1.6(4) . . . . ?
C20 C21 C22 C17 0.9(4) . . . . ?
C22 C17 C18 C19 -1.0(4) . . . . ?
C23 C24 C25 C26 -0.9(4) . . . . ?
C24 C23 C28 C27 -0.6(4) . . . . ?
C24 C23 S1 N1 101.7(2) . . . . ?
C24 C23 S1 O1 -11.5(2) . . . . ?
C24 C23 S1 O2 -145.3(2) . . . . ?
C24 C25 C26 C27 1.0(4) . . . . ?
C24 C25 C26 C29 -178.6(3) . . . . ?
C25 C26 C27 C28 -0.9(4) . . . . ?
C26 C27 C28 C23 0.7(4) . . . . ?
C28 C23 C24 C25 0.7(4) . . . . ?
C28 C23 S1 N1 -77.4(2) . . . . ?
C28 C23 S1 O1 169.4(2) . . . . ?
C28 C23 S1 O2 35.7(2) . . . . ?
C29 C26 C27 C28 178.8(3) . . . . ?
Cl1 C20 C21 C22 178.6(2) . . . . ?
N1 C7 C8 C9 0.6(3) . . . . ?
N1 C16 C17 C18 138.0(3) . . . . ?
N1 C16 C17 C22 -46.7(4) . . . . ?
S1 C23 C24 C25 -178.3(2) . . . . ?
S1 C23 C28 C27 178.4(2) . . . . ?
S2 C9 C16 C17 -2.0(4) . . . . ?
S2 C9 C16 N1 172.1(2) . . . . ?
S2 C10 C11 C12 -177.7(3) . . . . ?
S2 C10 C15 C14 178.7(3) . . . . ?
